data_7054177
loop_
_publ_author_name
'Si, Youtao'
'Ma, Chengbing'
'Hu, Mingqiang'
'Chen, Hui'
'Chen, Changneng'
'Liu, Qiutian'

_publ_section_title
;
 (N-CnH2n--1)-1,3-Azapropanedithiolate (n = 5, 6, 7)-bridged diiron
 complexes as mimics for the active site of [FeFe]-hydrogenases: the
 influence of the bridge on the diiron complex
;
_journal_issue 8
_journal_name_full 'New Journal of Chemistry'
_journal_page_first 1448
_journal_paper_doi 10.1039/b616236c
_journal_volume 31
_journal_year 2007
_chemical_formula_sum 'C13 H13 Fe2 N O6 S2'
_chemical_formula_weight 455.06
_chemical_name_systematic
;
?
;
_space_group_IT_number 14
_symmetry_cell_setting monoclinic
_symmetry_space_group_name_Hall '-P 2yn'
_symmetry_space_group_name_H-M 'P 1 21/n 1'
_atom_sites_solution_hydrogens geom
_atom_sites_solution_primary direct
_atom_sites_solution_secondary difmap
_audit_creation_method SHELXL-97
_cell_angle_alpha 90.00
_cell_angle_beta 90.778(5)
_cell_angle_gamma 90.00
_cell_formula_units_Z 4
_cell_length_a 7.7471(9)
_cell_length_b 11.7596(15)
_cell_length_c 19.604(2)
_cell_measurement_reflns_used 3301
_cell_measurement_temperature 293(2)
_cell_measurement_theta_max 27.48
_cell_measurement_theta_min 3.15
_cell_volume 1785.8(4)
_computing_cell_refinement 'Siemens SMART & SAINT'
_computing_data_collection 'Siemens SMART'
_computing_data_reduction 'Siemens XPREP'
_computing_molecular_graphics 'Bruker SHELXTL'
_computing_publication_material 'Bruker SHELXTL'
_computing_structure_refinement 'Siemens SHELXTL'
_computing_structure_solution 'Siemens SHELXTL'
_diffrn_ambient_temperature 293(2)
_diffrn_measured_fraction_theta_full 0.998
_diffrn_measured_fraction_theta_max 0.998
_diffrn_measurement_device_type 'Bruker P4'
_diffrn_measurement_method '\w scans'
_diffrn_radiation_monochromator graphite
_diffrn_radiation_source 'fine-focus sealed tube'
_diffrn_radiation_type MoK\a
_diffrn_radiation_wavelength 0.71073
_diffrn_reflns_av_R_equivalents 0.0353
_diffrn_reflns_av_sigmaI/netI 0.0345
_diffrn_reflns_limit_h_max 9
_diffrn_reflns_limit_h_min -10
_diffrn_reflns_limit_k_max 15
_diffrn_reflns_limit_k_min -12
_diffrn_reflns_limit_l_max 24
_diffrn_reflns_limit_l_min -25
_diffrn_reflns_number 13615
_diffrn_reflns_theta_full 27.48
_diffrn_reflns_theta_max 27.48
_diffrn_reflns_theta_min 3.15
_diffrn_standards_decay_% none
_diffrn_standards_interval_count none
_diffrn_standards_interval_time none
_diffrn_standards_number none
_exptl_absorpt_coefficient_mu 1.885
_exptl_absorpt_correction_T_max 1.0000
_exptl_absorpt_correction_T_min .7295
_exptl_absorpt_correction_type empirical
_exptl_absorpt_process_details 'SADABS (Sheldrick, 1996)'
_exptl_crystal_colour red
_exptl_crystal_density_diffrn 1.693
_exptl_crystal_density_method 'not measured'
_exptl_crystal_description prism
_exptl_crystal_F_000 920
_exptl_crystal_size_max .23
_exptl_crystal_size_mid .15
_exptl_crystal_size_min .10
_refine_diff_density_max 0.398
_refine_diff_density_min -0.377
_refine_diff_density_rms 0.065
_refine_ls_extinction_method none
_refine_ls_goodness_of_fit_ref 1.084
_refine_ls_hydrogen_treatment constr
_refine_ls_matrix_type full
_refine_ls_number_parameters 217
_refine_ls_number_reflns 4077
_refine_ls_number_restraints 0
_refine_ls_restrained_S_all 1.084
_refine_ls_R_factor_gt 0.0480
_refine_ls_shift/su_max 0.001
_refine_ls_shift/su_mean 0.000
_refine_ls_structure_factor_coef Fsqd
_refine_ls_weighting_details 'calc w=1/[\s^2^(Fo^2^)+(0.0384P)^2^+1.1600P] where P=(Fo^2^+2Fc^2^)/3'
_refine_ls_weighting_scheme calc
_refine_ls_wR_factor_gt 0.0928
_refine_ls_wR_factor_ref 0.1028
_reflns_number_gt 3107
_reflns_number_total 4077
_reflns_threshold_expression >2sigma(I)
_cod_data_source_file b616236c.txt
_cod_data_source_block 1
_cod_depositor_comments
;
The following automatic conversions were performed:

'_symmetry_cell_setting' value 'Monoclinic' changed to 'monoclinic'
according to
/usr/data/users/saulius/automatic-downloads/retrospective/RSC/lib/dictionaries/cif_core.dic
dictionary named 'cif_core.dic' version 2.4.2 from 2011-04-26.

Automatic conversion script
Id: cif_fix_values 2281 2013-09-26 08:29:07Z andrius 
;
_cod_original_sg_symbol_H-M P2(1)/n
_cod_database_code 7054177
_refine_ls_r_factor_ref 0.0707

loop_
_symmetry_equiv_pos_as_xyz
'x, y, z'
'-x+1/2, y+1/2, -z+1/2'
'-x, -y, -z'
'x-1/2, -y-1/2, z-1/2'

loop_
_atom_site_label
_atom_site_type_symbol
_atom_site_fract_x
_atom_site_fract_y
_atom_site_fract_z
_atom_site_U_iso_or_equiv
_atom_site_adp_type
_atom_site_occupancy
_atom_site_symmetry_multiplicity
_atom_site_calc_flag
_atom_site_refinement_flags
Fe1 Fe -0.00647(6) 0.45820(4) 0.15836(2) 0.04382(15) Uani 1 1 d .
Fe2 Fe 0.28461(6) 0.55033(4) 0.15636(2) 0.04381(15) Uani 1 1 d .
S2 S 0.21740(11) 0.40471(7) 0.22564(5) 0.0456(2) Uani 1 1 d .
S1 S 0.04917(12) 0.63366(7) 0.20033(5) 0.0472(2) Uani 1 1 d .
O6 O 0.4841(4) 0.3873(3) 0.07593(17) 0.0878(10) Uani 1 1 d .
O4 O 0.5666(4) 0.6589(3) 0.23355(18) 0.0855(10) Uani 1 1 d .
O3 O -0.3097(4) 0.3761(3) 0.23053(16) 0.0771(9) Uani 1 1 d .
C6 C 0.4074(5) 0.4509(3) 0.1068(2) 0.0569(9) Uani 1 1 d .
C5 C 0.2605(5) 0.6442(4) 0.0848(2) 0.0606(10) Uani 1 1 d .
O1 O -0.1876(5) 0.5682(3) 0.04467(18) 0.1033(12) Uani 1 1 d .
O5 O 0.2418(5) 0.7036(3) 0.03938(16) 0.0909(10) Uani 1 1 d .
O2 O 0.0673(5) 0.2540(3) 0.07944(18) 0.0979(11) Uani 1 1 d .
C3 C -0.1911(5) 0.4084(3) 0.20402(19) 0.0515(9) Uani 1 1 d .
C4 C 0.4579(5) 0.6176(3) 0.2034(2) 0.0563(9) Uani 1 1 d .
C2 C 0.0354(5) 0.3335(4) 0.1095(2) 0.0626(10) Uani 1 1 d .
C1 C -0.1168(6) 0.5260(4) 0.0890(2) 0.0649(11) Uani 1 1 d .
N1 N 0.0338(5) 0.5198(3) 0.32313(19) 0.0814(12) Uani 1 1 d .
C8 C 0.1853(5) 0.4507(3) 0.31393(19) 0.0593(10) Uani 1 1 d .
H8A H 0.1767 0.3839 0.3427 0.071 Uiso 1 1 calc R
H8B H 0.2859 0.4934 0.3290 0.071 Uiso 1 1 calc R
C7 C 0.0578(6) 0.6312(3) 0.29423(19) 0.0676(12) Uani 1 1 d .
H7A H 0.1688 0.6606 0.3095 0.081 Uiso 1 1 calc R
H7B H -0.0307 0.6815 0.3114 0.081 Uiso 1 1 calc R
C9 C -0.0599(7) 0.5091(4) 0.3803(3) 0.1008(19) Uani 1 1 d .
H9A H 0.0245 0.5334 0.4150 0.121 Uiso 1 1 calc R
C13 C -0.1022(7) 0.3910(4) 0.4054(3) 0.0895(16) Uani 1 1 d .
H13A H -0.0996 0.3367 0.3682 0.107 Uiso 1 1 calc R
H13B H -0.0201 0.3672 0.4404 0.107 Uiso 1 1 calc R
C10 C -0.2054(7) 0.5822(4) 0.3965(3) 0.0877(15) Uani 1 1 d .
H10A H -0.2675 0.6032 0.3551 0.105 Uiso 1 1 calc R
H10B H -0.1650 0.6510 0.4188 0.105 Uiso 1 1 calc R
C12 C -0.2810(9) 0.3995(5) 0.4341(4) 0.135(3) Uani 1 1 d .
H12A H -0.3640 0.3645 0.4032 0.163 Uiso 1 1 calc R
H12B H -0.2859 0.3605 0.4777 0.163 Uiso 1 1 calc R
C11 C -0.3204(9) 0.5174(5) 0.4426(4) 0.131(3) Uani 1 1 d .
H11A H -0.3003 0.5402 0.4896 0.157 Uiso 1 1 calc R
H11B H -0.4405 0.5318 0.4309 0.157 Uiso 1 1 calc R

loop_
_atom_site_aniso_label
_atom_site_aniso_U_11
_atom_site_aniso_U_22
_atom_site_aniso_U_33
_atom_site_aniso_U_23
_atom_site_aniso_U_13
_atom_site_aniso_U_12
Fe1 0.0381(3) 0.0422(3) 0.0511(3) -0.0001(2) 0.0003(2) -0.00506(19)
Fe2 0.0377(3) 0.0451(3) 0.0488(3) -0.0015(2) 0.0051(2) -0.0050(2)
S2 0.0423(5) 0.0390(5) 0.0555(5) 0.0008(4) 0.0038(4) 0.0064(3)
S1 0.0486(5) 0.0361(4) 0.0571(5) 0.0033(4) 0.0078(4) 0.0018(3)
O6 0.075(2) 0.100(3) 0.088(2) -0.0262(19) 0.0225(18) 0.0175(19)
O4 0.065(2) 0.079(2) 0.112(3) -0.0164(18) -0.0234(19) -0.0157(16)
O3 0.0504(17) 0.086(2) 0.095(2) 0.0189(17) 0.0134(16) -0.0075(15)
C6 0.042(2) 0.070(3) 0.060(2) -0.0036(19) 0.0085(18) -0.0046(18)
C5 0.055(2) 0.066(3) 0.061(2) 0.001(2) 0.009(2) -0.0078(19)
O1 0.107(3) 0.114(3) 0.087(2) 0.035(2) -0.036(2) -0.015(2)
O5 0.105(3) 0.094(2) 0.073(2) 0.0318(19) 0.0054(19) -0.010(2)
O2 0.110(3) 0.079(2) 0.105(3) -0.047(2) 0.019(2) -0.0115(19)
C3 0.049(2) 0.048(2) 0.057(2) 0.0072(17) -0.0004(18) 0.0024(16)
C4 0.049(2) 0.050(2) 0.070(3) -0.0030(18) 0.0066(19) -0.0037(17)
C2 0.060(3) 0.064(3) 0.063(3) -0.009(2) 0.003(2) -0.016(2)
C1 0.061(3) 0.069(3) 0.064(3) 0.012(2) -0.010(2) -0.016(2)
N1 0.111(3) 0.055(2) 0.080(2) 0.0240(17) 0.053(2) 0.032(2)
C8 0.066(3) 0.055(2) 0.057(2) 0.0067(18) 0.0110(19) 0.0104(19)
C7 0.102(3) 0.043(2) 0.058(2) 0.0005(17) 0.027(2) 0.009(2)
C9 0.092(4) 0.067(3) 0.145(5) 0.030(3) 0.064(4) 0.017(3)
C13 0.112(4) 0.063(3) 0.094(4) 0.022(2) 0.036(3) 0.014(3)
C10 0.105(4) 0.072(3) 0.088(3) 0.009(3) 0.045(3) 0.020(3)
C12 0.129(6) 0.086(4) 0.194(7) 0.021(4) 0.097(5) -0.003(4)
C11 0.110(5) 0.112(5) 0.172(6) 0.044(5) 0.069(5) 0.022(4)

loop_
_atom_type_symbol
_atom_type_description
_atom_type_scat_dispersion_real
_atom_type_scat_dispersion_imag
_atom_type_scat_source
C C 0.0033 0.0016 'International Tables Vol C Tables 4.2.6.8 and 6.1.1.4'
H H 0.0000 0.0000 'International Tables Vol C Tables 4.2.6.8 and 6.1.1.4'
N N 0.0061 0.0033 'International Tables Vol C Tables 4.2.6.8 and 6.1.1.4'
O O 0.0106 0.0060 'International Tables Vol C Tables 4.2.6.8 and 6.1.1.4'
S S 0.1246 0.1234 'International Tables Vol C Tables 4.2.6.8 and 6.1.1.4'
Fe Fe 0.3463 0.8444 'International Tables Vol C Tables 4.2.6.8 and 6.1.1.4'

loop_
_geom_angle_atom_site_label_1
_geom_angle_atom_site_label_2
_geom_angle_atom_site_label_3
_geom_angle
C2 Fe1 C1 92.7(2)
C2 Fe1 C3 98.71(18)
C1 Fe1 C3 98.57(18)
C2 Fe1 S2 86.62(14)
C1 Fe1 S2 158.03(14)
C3 Fe1 S2 103.24(12)
C2 Fe1 S1 155.58(13)
C1 Fe1 S1 87.50(14)
C3 Fe1 S1 105.42(12)
S2 Fe1 S1 84.28(4)
C2 Fe1 Fe2 100.19(13)
C1 Fe1 Fe2 102.53(13)
C3 Fe1 Fe2 150.82(12)
S2 Fe1 Fe2 56.20(3)
S1 Fe1 Fe2 56.16(3)
C5 Fe2 C6 91.62(19)
C5 Fe2 C4 101.49(18)
C6 Fe2 C4 99.55(17)
C5 Fe2 S2 156.65(13)
C6 Fe2 S2 87.67(13)
C4 Fe2 S2 101.63(13)
C5 Fe2 S1 87.44(13)
C6 Fe2 S1 157.78(12)
C4 Fe2 S1 102.39(13)
S2 Fe2 S1 84.54(3)
C5 Fe2 Fe1 101.24(13)
C6 Fe2 Fe1 102.13(12)
C4 Fe2 Fe1 147.92(13)
S2 Fe2 Fe1 56.31(3)
S1 Fe2 Fe1 56.48(3)
C8 S2 Fe2 112.38(13)
C8 S2 Fe1 110.91(13)
Fe2 S2 Fe1 67.49(3)
C7 S1 Fe2 110.92(15)
C7 S1 Fe1 110.71(12)
Fe2 S1 Fe1 67.36(3)
O6 C6 Fe2 179.4(4)
O5 C5 Fe2 178.6(4)
O3 C3 Fe1 177.6(4)
O4 C4 Fe2 179.2(4)
O2 C2 Fe1 177.7(4)
O1 C1 Fe1 179.4(4)
C9 N1 C7 119.1(4)
C9 N1 C8 119.9(4)
C7 N1 C8 110.7(3)
N1 C8 S2 113.9(3)
N1 C8 H8A 108.8
S2 C8 H8A 108.8
N1 C8 H8B 108.8
S2 C8 H8B 108.8
H8A C8 H8B 107.7
N1 C7 S1 113.9(3)
N1 C7 H7A 108.8
S1 C7 H7A 108.8
N1 C7 H7B 108.8
S1 C7 H7B 108.8
H7A C7 H7B 107.7
N1 C9 C10 123.5(4)
N1 C9 C13 118.6(5)
C10 C9 C13 107.4(4)
N1 C9 H9A 100.8
C10 C9 H9A 100.8
C13 C9 H9A 100.8
C12 C13 C9 105.4(4)
C12 C13 H13A 110.7
C9 C13 H13A 110.7
C12 C13 H13B 110.7
C9 C13 H13B 110.7
H13A C13 H13B 108.8
C9 C10 C11 107.6(4)
C9 C10 H10A 110.2
C11 C10 H10A 110.2
C9 C10 H10B 110.2
C11 C10 H10B 110.2
H10A C10 H10B 108.5
C11 C12 C13 107.9(5)
C11 C12 H12A 110.1
C13 C12 H12A 110.1
C11 C12 H12B 110.1
C13 C12 H12B 110.1
H12A C12 H12B 108.4
C12 C11 C10 107.1(5)
C12 C11 H11A 110.3
C10 C11 H11A 110.3
C12 C11 H11B 110.3
C10 C11 H11B 110.3
H11A C11 H11B 108.5

loop_
_geom_bond_atom_site_label_1
_geom_bond_atom_site_label_2
_geom_bond_distance
Fe1 C2 1.784(4)
Fe1 C1 1.785(4)
Fe1 C3 1.796(4)
Fe1 S2 2.2541(10)
Fe1 S1 2.2606(10)
Fe1 Fe2 2.5025(7)
Fe2 C5 1.793(4)
Fe2 C6 1.800(4)
Fe2 C4 1.801(4)
Fe2 S2 2.2512(10)
Fe2 S1 2.2523(10)
S2 C8 1.833(4)
S1 C7 1.841(4)
O6 C6 1.135(4)
O4 C4 1.132(4)
O3 C3 1.128(4)
C5 O5 1.139(5)
O1 C1 1.135(5)
O2 C2 1.134(5)
N1 C9 1.349(6)
N1 C7 1.440(5)
N1 C8 1.441(5)
C8 H8A 0.9700
C8 H8B 0.9700
C7 H7A 0.9700
C7 H7B 0.9700
C9 C10 1.456(6)
C9 C13 1.511(6)
C9 H9A 0.9800
C13 C12 1.505(7)
C13 H13A 0.9700
C13 H13B 0.9700
C10 C11 1.488(7)
C10 H10A 0.9700
C10 H10B 0.9700
C12 C11 1.430(8)
C12 H12A 0.9700
C12 H12B 0.9700
C11 H11A 0.9700
C11 H11B 0.9700
